data_7107974
loop_
_publ_author_name
'Celedonio M. Alvarez'
'Luis A. Garcia-Escudero'
'Raul Garcia-Rodriguez'
'Daniel Miguel'

_publ_section_title
;
 Beyond click chemistry^ spontaneous C-triazolyl transfer from copper to
 rhenium and transformation into mesoionic C-triazolylidene carbene
;
_journal_name_full Chem.Commun.
_journal_page_first 7209
_journal_paper_doi 10.1039/c2cc32725b
_journal_volume 48
_journal_year 2012
_chemical_formula_sum 'C22 H21 B Cl2 F4 N5 O3 Re'
_chemical_formula_weight 747.35
_chemical_name_systematic
;
?
;
_space_group_IT_number 15
_symmetry_cell_setting monoclinic
_symmetry_space_group_name_Hall '-C 2yc'
_symmetry_space_group_name_H-M 'C 1 2/c 1'
_atom_sites_solution_hydrogens geom
_atom_sites_solution_primary direct
_atom_sites_solution_secondary difmap
_audit_creation_method SHELXL-97
_cell_angle_alpha 90.00
_cell_angle_beta 113.570(3)
_cell_angle_gamma 90.00
_cell_formula_units_Z 16
_cell_length_a 33.0420(7)
_cell_length_b 13.0010(2)
_cell_length_c 27.7310(7)
_cell_measurement_reflns_used 7757
_cell_measurement_temperature 293(2)
_cell_measurement_theta_max 74.8719
_cell_measurement_theta_min 2.7327
_cell_volume 10918.8(5)
_computing_cell_refinement
;
'Tue Nov 29 13:14:35 2011'
;
_computing_data_collection
;
'Tue Nov 29 13:14:35 2011'
;
_computing_data_reduction
;
'Tue Nov 29 13:14:35 2011'
;
_computing_structure_refinement 'SHELXL-97 (Sheldrick, 1997)'
_computing_structure_solution 'SHELXS-97 (Sheldrick, 1990)'
_diffrn_ambient_temperature 293(2)
_diffrn_detector_area_resol_mean 10.4757
_diffrn_measured_fraction_theta_full 0.965
_diffrn_measured_fraction_theta_max 0.965
_diffrn_measurement_device_type 'SuperNova, Dual, Cu at zero, Atlas'
_diffrn_measurement_method '\w scans'
_diffrn_radiation_monochromator graphite
_diffrn_radiation_source 'fine-focus sealed tube'
_diffrn_radiation_type CuK\a
_diffrn_radiation_wavelength 1.54184
_diffrn_reflns_av_R_equivalents 0.0328
_diffrn_reflns_av_sigmaI/netI 0.0472
_diffrn_reflns_limit_h_max 40
_diffrn_reflns_limit_h_min -40
_diffrn_reflns_limit_k_max 10
_diffrn_reflns_limit_k_min -16
_diffrn_reflns_limit_l_max 13
_diffrn_reflns_limit_l_min -34
_diffrn_reflns_number 21036
_diffrn_reflns_theta_full 75.05
_diffrn_reflns_theta_max 75.05
_diffrn_reflns_theta_min 2.92
_exptl_absorpt_coefficient_mu 11.061
_exptl_absorpt_correction_T_max 0.397
_exptl_absorpt_correction_T_min 0.173
_exptl_absorpt_correction_type analytical
_exptl_absorpt_process_details
;
'Tue Nov 29 13:14:35 2011'
;
_exptl_crystal_colour yellow-orange
_exptl_crystal_density_diffrn 1.819
_exptl_crystal_density_method 'not measured'
_exptl_crystal_description prism
_exptl_crystal_F_000 5792
_exptl_crystal_size_max 0.2900
_exptl_crystal_size_mid 0.1645
_exptl_crystal_size_min 0.1179
_refine_diff_density_max 1.700
_refine_diff_density_min -1.362
_refine_diff_density_rms 0.117
_refine_ls_extinction_method none
_refine_ls_goodness_of_fit_ref 1.046
_refine_ls_hydrogen_treatment constr
_refine_ls_matrix_type full
_refine_ls_number_parameters 666
_refine_ls_number_reflns 10871
_refine_ls_number_restraints 0
_refine_ls_restrained_S_all 1.046
_refine_ls_R_factor_all 0.0670
_refine_ls_R_factor_gt 0.0456
_refine_ls_shift/su_max 0.001
_refine_ls_shift/su_mean 0.000
_refine_ls_structure_factor_coef Fsqd
_refine_ls_weighting_details 'calc w=1/[\s^2^(Fo^2^)+(0.0620P)^2^+22.5449P] where P=(Fo^2^+2Fc^2^)/3'
_refine_ls_weighting_scheme calc
_refine_ls_wR_factor_gt 0.1157
_refine_ls_wR_factor_ref 0.1310
_reflns_number_gt 8084
_reflns_number_total 10871
_reflns_threshold_expression >2sigma(I)
_cod_data_source_file c2cc32725b.txt
_cod_data_source_block Compound_7_lg612c
_cod_original_cell_volume 10918.8(4)
_cod_database_code 7107974

loop_
_symmetry_equiv_pos_as_xyz
'x, y, z'
'-x, y, -z+1/2'
'x+1/2, y+1/2, z'
'-x+1/2, y+1/2, -z+1/2'
'-x, -y, -z'
'x, -y, z-1/2'
'-x+1/2, -y+1/2, -z'
'x+1/2, -y+1/2, z-1/2'

loop_
_atom_site_label
_atom_site_type_symbol
_atom_site_fract_x
_atom_site_fract_y
_atom_site_fract_z
_atom_site_U_iso_or_equiv
_atom_site_adp_type
_atom_site_occupancy
_atom_site_symmetry_multiplicity
_atom_site_calc_flag
_atom_site_refinement_flags
Re1 Re 0.406746(9) 0.63004(3) 0.127991(11) 0.04772(10) Uani 1 1 d .
N1 N 0.37684(17) 0.6142(4) 0.1856(2) 0.0454(12) Uani 1 1 d .
N2 N 0.34279(19) 0.7023(5) 0.0926(2) 0.0534(14) Uani 1 1 d .
N3 N 0.33922(18) 0.4961(5) 0.03475(19) 0.0493(13) Uani 1 1 d .
N4 N 0.31513(19) 0.4122(5) 0.0186(2) 0.0572(15) Uani 1 1 d .
N5 N 0.32582(19) 0.3573(5) 0.0620(2) 0.0545(14) Uani 1 1 d .
C1 C 0.4400(3) 0.7531(7) 0.1630(3) 0.069(2) Uani 1 1 d .
O1 O 0.4604(3) 0.8230(6) 0.1820(3) 0.116(3) Uani 1 1 d .
C2 C 0.4280(2) 0.6538(7) 0.0738(3) 0.067(2) Uani 1 1 d .
O2 O 0.4410(2) 0.6703(6) 0.0423(2) 0.089(2) Uani 1 1 d .
C3 C 0.4589(2) 0.5535(6) 0.1639(3) 0.0576(18) Uani 1 1 d .
O3 O 0.49118(18) 0.5079(6) 0.1866(2) 0.089(2) Uani 1 1 d .
C4 C 0.3665(2) 0.4988(5) 0.0881(2) 0.0451(14) Uani 1 1 d .
C5 C 0.3562(2) 0.4060(5) 0.1048(3) 0.0481(15) Uani 1 1 d .
C11 C 0.3953(3) 0.5736(6) 0.2336(3) 0.0577(18) Uani 1 1 d .
H11 H 0.4240 0.5484 0.2452 0.069 Uiso 1 1 calc R
C12 C 0.3736(3) 0.5676(7) 0.2668(3) 0.072(2) Uani 1 1 d .
H12 H 0.3880 0.5413 0.3006 0.086 Uiso 1 1 calc R
C13 C 0.3307(3) 0.6004(7) 0.2500(3) 0.074(2) Uani 1 1 d .
H13 H 0.3152 0.5940 0.2715 0.089 Uiso 1 1 calc R
C14 C 0.3108(3) 0.6432(6) 0.2003(3) 0.0628(19) Uani 1 1 d .
H14 H 0.2820 0.6679 0.1881 0.075 Uiso 1 1 calc R
C15 C 0.3346(2) 0.6485(5) 0.1692(3) 0.0478(15) Uani 1 1 d .
C16 C 0.3179(2) 0.6974(6) 0.1182(3) 0.0551(17) Uani 1 1 d .
H16 H 0.2895 0.7249 0.1041 0.066 Uiso 1 1 calc R
C17 C 0.3240(3) 0.7452(6) 0.0384(3) 0.064(2) Uani 1 1 d .
H17A H 0.3473 0.7780 0.0310 0.076 Uiso 1 1 calc R
H17B H 0.3021 0.7970 0.0358 0.076 Uiso 1 1 calc R
C18 C 0.3028(3) 0.6616(7) -0.0018(3) 0.069(2) Uani 1 1 d .
H18A H 0.2792 0.6313 0.0059 0.083 Uiso 1 1 calc R
H18B H 0.2893 0.6940 -0.0360 0.083 Uiso 1 1 calc R
C19 C 0.33188(19) 0.5754(5) -0.0058(2) 0.063(2) Uani 1 1 d .
H19A H 0.3182 0.5440 -0.0403 0.076 Uiso 1 1 calc R
H19B H 0.3601 0.6035 -0.0023 0.076 Uiso 1 1 calc R
C20 C 0.30552(19) 0.2565(5) 0.0593(2) 0.079(2) Uani 1 1 d R
H20A H 0.2769 0.2648 0.0599 0.118 Uiso 1 1 calc R
H20B H 0.3237 0.2157 0.0889 0.118 Uiso 1 1 calc R
H20C H 0.3026 0.2226 0.0273 0.118 Uiso 1 1 calc R
C21 C 0.3707(3) 0.3618(6) 0.1581(3) 0.0606(19) Uani 1 1 d .
C22 C 0.3387(3) 0.3510(6) 0.1789(3) 0.074(2) Uani 1 1 d .
H22 H 0.3096 0.3698 0.1590 0.088 Uiso 1 1 calc R
C23 C 0.3504(5) 0.3124(8) 0.2290(4) 0.106(4) Uani 1 1 d .
H23 H 0.3296 0.3066 0.2437 0.128 Uiso 1 1 calc R
C24 C 0.3934(6) 0.2827(10) 0.2569(4) 0.138(6) Uani 1 1 d .
H24 H 0.4010 0.2538 0.2900 0.166 Uiso 1 1 calc R
C25 C 0.4250(4) 0.2940(10) 0.2380(5) 0.123(5) Uani 1 1 d .
H25 H 0.4542 0.2780 0.2592 0.148 Uiso 1 1 calc R
C26 C 0.4138(3) 0.3304(8) 0.1857(4) 0.087(3) Uani 1 1 d .
H26 H 0.4346 0.3329 0.1709 0.104 Uiso 1 1 calc R
Re51 Re 0.093502(10) 0.39879(3) 0.155930(14) 0.05416(11) Uani 1 1 d .
N51 N 0.08230(19) 0.4578(5) 0.0777(2) 0.0580(15) Uani 1 1 d .
N52 N 0.13701(19) 0.5300(5) 0.1692(2) 0.0546(14) Uani 1 1 d .
N53 N 0.19300(18) 0.3248(4) 0.1950(2) 0.0502(13) Uani 1 1 d .
N54 N 0.22350(19) 0.2713(5) 0.1864(2) 0.0561(14) Uani 1 1 d .
N55 N 0.20158(17) 0.2295(4) 0.1400(2) 0.0497(13) Uani 1 1 d .
C51 C 0.0432(3) 0.4764(7) 0.1554(4) 0.074(2) Uani 1 1 d .
O51 O 0.0137(2) 0.5221(6) 0.1561(3) 0.113(3) Uani 1 1 d .
C52 C 0.1056(3) 0.3616(6) 0.2275(4) 0.065(2) Uani 1 1 d .
O52 O 0.1113(2) 0.3408(5) 0.2695(3) 0.0882(19) Uani 1 1 d .
O53 O 0.0362(2) 0.2052(6) 0.1245(3) 0.118(3) Uani 1 1 d .
C54 C 0.1511(2) 0.3179(5) 0.1561(3) 0.0504(15) Uani 1 1 d .
C55 C 0.1583(2) 0.2547(5) 0.1199(3) 0.0463(14) Uani 1 1 d .
C61 C 0.0532(3) 0.4229(7) 0.0308(3) 0.073(2) Uani 1 1 d .
H61 H 0.0370 0.3640 0.0301 0.088 Uiso 1 1 calc R
C62 C 0.0465(3) 0.4702(9) -0.0156(4) 0.086(3) Uani 1 1 d .
H62 H 0.0258 0.4443 -0.0471 0.104 Uiso 1 1 calc R
C63 C 0.0706(3) 0.5568(9) -0.0156(4) 0.087(3) Uani 1 1 d .
H63 H 0.0663 0.5904 -0.0469 0.104 Uiso 1 1 calc R
C64 C 0.1012(3) 0.5925(8) 0.0316(4) 0.078(2) Uani 1 1 d .
H64 H 0.1184 0.6498 0.0327 0.094 Uiso 1 1 calc R
C65 C 0.1059(2) 0.5416(6) 0.0775(3) 0.0569(17) Uani 1 1 d .
C66 C 0.1358(3) 0.5774(6) 0.1286(3) 0.0606(18) Uani 1 1 d .
H66 H 0.1538 0.6341 0.1317 0.073 Uiso 1 1 calc R
C67 C 0.1703(3) 0.5598(6) 0.2209(3) 0.065(2) Uani 1 1 d .
H67A H 0.1582 0.5502 0.2472 0.078 Uiso 1 1 calc R
H67B H 0.1771 0.6323 0.2202 0.078 Uiso 1 1 calc R
C68 C 0.2125(3) 0.4982(6) 0.2364(3) 0.068(2) Uani 1 1 d .
H68A H 0.2239 0.5077 0.2095 0.081 Uiso 1 1 calc R
H68B H 0.2340 0.5266 0.2688 0.081 Uiso 1 1 calc R
C69 C 0.20882(17) 0.3843(4) 0.2441(2) 0.0595(19) Uani 1 1 d .
H69A H 0.2376 0.3584 0.2673 0.071 Uiso 1 1 calc R
H69B H 0.1888 0.3735 0.2614 0.071 Uiso 1 1 calc R
C70 C 0.22515(17) 0.1618(4) 0.1179(2) 0.064(2) Uani 1 1 d R
H70A H 0.2563 0.1743 0.1353 0.096 Uiso 1 1 calc R
H70B H 0.2156 0.1753 0.0810 0.096 Uiso 1 1 calc R
H70C H 0.2190 0.0914 0.1231 0.096 Uiso 1 1 calc R
C71 C 0.1287(2) 0.2186(6) 0.0667(3) 0.0522(16) Uani 1 1 d .
C72 C 0.1045(3) 0.1293(7) 0.0612(3) 0.074(2) Uani 1 1 d .
H72 H 0.1063 0.0920 0.0906 0.089 Uiso 1 1 calc R
C73 C 0.0772(3) 0.0957(8) 0.0102(4) 0.091(3) Uani 1 1 d .
H73 H 0.0609 0.0355 0.0059 0.110 Uiso 1 1 calc R
C74 C 0.0744(3) 0.1502(8) -0.0327(4) 0.076(3) Uani 1 1 d .
H74 H 0.0560 0.1271 -0.0661 0.092 Uiso 1 1 calc R
C75 C 0.0982(3) 0.2384(8) -0.0279(3) 0.071(2) Uani 1 1 d .
H75 H 0.0965 0.2746 -0.0576 0.086 Uiso 1 1 calc R
C76 C 0.1252(3) 0.2732(6) 0.0224(3) 0.0632(19) Uani 1 1 d .
H76 H 0.1411 0.3338 0.0261 0.076 Uiso 1 1 calc R
B1 B 0.1853(4) 0.8544(9) 0.1395(4) 0.074(3) Uani 1 1 d .
F1 F 0.15234(18) 0.8210(5) 0.09401(19) 0.0997(19) Uani 1 1 d .
F2 F 0.1926(3) 0.7904(5) 0.1784(2) 0.143(3) Uani 1 1 d .
F3 F 0.1744(4) 0.9465(7) 0.1537(4) 0.209(5) Uani 1 1 d .
F4 F 0.22047(13) 0.8831(4) 0.13116(16) 0.158(4) Uani 1 1 d .
B2 B 0.22129(13) 0.4783(4) 0.06450(16) 0.32(2) Uani 1 1 d R
F5 F 0.20842(13) 0.4896(4) 0.10168(16) 0.229(6) Uani 1 1 d R
F6 F 0.19246(13) 0.5094(4) 0.02216(16) 0.281(8) Uani 1 1 d R
F7 F 0.25935(13) 0.5236(4) 0.07572(16) 0.193(5) Uani 1 1 d R
F8 F 0.22499(13) 0.3862(4) 0.06678(16) 0.453(15) Uani 1 1 d R
C90 C 0.5471(5) 0.3377(10) 0.0725(5) 0.129(5) Uani 1 1 d .
H90A H 0.5300 0.3393 0.0348 0.155 Uiso 1 1 calc R
H90B H 0.5781 0.3362 0.0784 0.155 Uiso 1 1 calc R
C93 C 0.3601(6) 0.9852(11) 0.1086(6) 0.221(11) Uani 1 1 d .
H93A H 0.3757 0.9200 0.1146 0.265 Uiso 1 1 calc R
H93B H 0.3530 1.0070 0.0726 0.265 Uiso 1 1 calc R
Cl91 Cl 0.53468(10) 0.2278(2) 0.09743(14) 0.1217(10) Uani 1 1 d .
Cl92 Cl 0.53662(9) 0.4497(2) 0.10026(13) 0.1114(9) Uani 1 1 d .
Cl95 Cl 0.30700(14) 0.9740(3) 0.12249(17) 0.1507(14) Uani 1 1 d .
Cl94 Cl 0.38887(18) 1.0705(4) 0.1497(2) 0.231(3) Uani 1 1 d .
C53 C 0.0573(3) 0.2787(8) 0.1361(4) 0.080(3) Uani 1 1 d .

loop_
_atom_site_aniso_label
_atom_site_aniso_U_11
_atom_site_aniso_U_22
_atom_site_aniso_U_33
_atom_site_aniso_U_23
_atom_site_aniso_U_13
_atom_site_aniso_U_12
Re1 0.04377(15) 0.05485(19) 0.04446(16) 0.00183(13) 0.01758(12) -0.00045(13)
N1 0.048(3) 0.048(3) 0.039(3) -0.004(2) 0.016(2) -0.003(2)
N2 0.056(3) 0.052(3) 0.054(3) 0.012(3) 0.023(3) 0.004(3)
N3 0.054(3) 0.058(4) 0.034(3) -0.001(2) 0.015(2) 0.002(3)
N4 0.053(3) 0.066(4) 0.048(3) -0.001(3) 0.016(3) 0.000(3)
N5 0.057(3) 0.057(4) 0.050(3) -0.008(3) 0.021(3) -0.005(3)
C1 0.059(4) 0.075(6) 0.074(5) -0.009(4) 0.028(4) -0.011(4)
O1 0.105(5) 0.096(5) 0.152(7) -0.048(5) 0.056(5) -0.048(5)
C2 0.048(4) 0.076(6) 0.066(5) -0.004(4) 0.013(4) -0.002(4)
O2 0.079(4) 0.133(6) 0.071(4) 0.012(4) 0.046(3) -0.016(4)
C3 0.052(4) 0.071(5) 0.054(4) -0.001(4) 0.025(3) 0.000(4)
O3 0.053(3) 0.119(6) 0.081(4) 0.019(4) 0.012(3) 0.026(3)
C4 0.047(3) 0.055(4) 0.034(3) 0.001(3) 0.016(3) 0.000(3)
C5 0.051(3) 0.048(4) 0.041(3) -0.002(3) 0.013(3) -0.003(3)
C11 0.073(5) 0.055(4) 0.043(4) -0.009(3) 0.021(3) -0.001(4)
C12 0.093(6) 0.076(6) 0.048(4) -0.007(4) 0.030(4) -0.006(5)
C13 0.090(6) 0.080(6) 0.067(5) -0.008(4) 0.047(5) -0.004(5)
C14 0.062(4) 0.067(5) 0.070(5) -0.011(4) 0.037(4) -0.011(4)
C15 0.047(3) 0.050(4) 0.049(4) -0.008(3) 0.022(3) -0.002(3)
C16 0.046(3) 0.061(4) 0.054(4) 0.002(3) 0.015(3) 0.002(3)
C17 0.066(4) 0.063(5) 0.058(4) 0.023(4) 0.021(4) 0.016(4)
C18 0.068(5) 0.084(6) 0.046(4) 0.014(4) 0.012(4) 0.013(4)
C19 0.071(5) 0.077(5) 0.037(3) 0.008(4) 0.017(3) 0.007(4)
C20 0.084(6) 0.069(6) 0.074(6) -0.016(5) 0.021(5) -0.021(5)
C21 0.077(5) 0.052(4) 0.045(4) 0.006(3) 0.017(3) -0.014(4)
C22 0.111(7) 0.058(5) 0.062(5) -0.007(4) 0.045(5) -0.018(5)
C23 0.173(12) 0.089(8) 0.064(6) 0.007(6) 0.054(7) -0.039(8)
C24 0.215(17) 0.112(10) 0.055(6) 0.028(6) 0.019(8) -0.049(11)
C25 0.118(10) 0.117(10) 0.088(8) 0.045(7) -0.008(7) -0.026(8)
C26 0.083(6) 0.092(7) 0.070(6) 0.021(5) 0.013(5) 0.001(5)
Re51 0.04921(17) 0.04679(18) 0.0685(2) 0.00179(15) 0.02563(15) 0.00109(13)
N51 0.050(3) 0.054(4) 0.069(4) 0.005(3) 0.022(3) 0.006(3)
N52 0.055(3) 0.046(3) 0.063(4) -0.002(3) 0.024(3) 0.000(3)
N53 0.050(3) 0.047(3) 0.050(3) -0.003(3) 0.017(2) 0.005(2)
N54 0.052(3) 0.059(4) 0.053(3) -0.010(3) 0.018(3) 0.000(3)
N55 0.047(3) 0.052(3) 0.048(3) -0.005(3) 0.016(2) 0.001(2)
C51 0.074(5) 0.070(6) 0.089(6) 0.015(5) 0.044(5) 0.011(4)
O51 0.096(5) 0.115(6) 0.155(7) 0.040(5) 0.079(5) 0.053(5)
C52 0.065(4) 0.049(4) 0.094(6) 0.008(4) 0.044(4) 0.008(4)
O52 0.112(5) 0.082(4) 0.089(4) 0.025(4) 0.060(4) 0.014(4)
O53 0.085(5) 0.091(5) 0.161(7) -0.012(5) 0.033(5) -0.034(4)
C54 0.047(3) 0.045(4) 0.056(4) 0.003(3) 0.018(3) -0.001(3)
C55 0.046(3) 0.040(3) 0.053(4) -0.003(3) 0.019(3) -0.003(3)
C61 0.054(4) 0.073(6) 0.079(6) -0.013(5) 0.013(4) 0.008(4)
C62 0.077(6) 0.096(8) 0.069(6) 0.002(5) 0.011(5) 0.025(6)
C63 0.091(7) 0.089(7) 0.071(6) 0.015(5) 0.022(5) 0.024(6)
C64 0.076(6) 0.089(7) 0.072(6) 0.012(5) 0.034(5) 0.001(5)
C65 0.059(4) 0.051(4) 0.067(5) 0.002(4) 0.032(4) 0.013(3)
C66 0.071(5) 0.048(4) 0.073(5) -0.004(4) 0.039(4) -0.004(4)
C67 0.084(5) 0.055(5) 0.056(4) -0.013(4) 0.027(4) -0.011(4)
C68 0.070(5) 0.068(5) 0.061(5) -0.023(4) 0.022(4) -0.025(4)
C69 0.058(4) 0.064(5) 0.047(4) -0.013(3) 0.010(3) 0.003(3)
C70 0.058(4) 0.073(5) 0.063(5) -0.003(4) 0.025(4) 0.012(4)
C71 0.043(3) 0.054(4) 0.053(4) -0.005(3) 0.012(3) -0.002(3)
C72 0.083(6) 0.066(5) 0.062(5) -0.005(4) 0.018(4) -0.024(4)
C73 0.099(7) 0.088(7) 0.075(6) -0.022(5) 0.023(5) -0.043(6)
C74 0.052(4) 0.094(7) 0.070(5) -0.028(5) 0.012(4) 0.002(4)
C75 0.059(4) 0.100(7) 0.051(4) -0.003(4) 0.017(4) 0.010(5)
C76 0.067(5) 0.058(5) 0.065(5) 0.000(4) 0.027(4) -0.002(4)
B1 0.094(7) 0.081(7) 0.048(5) -0.003(5) 0.029(5) -0.032(6)
F1 0.093(4) 0.128(5) 0.059(3) 0.006(3) 0.010(3) -0.038(4)
F2 0.189(7) 0.138(6) 0.064(3) 0.029(4) 0.012(4) -0.088(5)
F3 0.291(13) 0.123(7) 0.200(9) -0.043(7) 0.084(9) 0.024(8)
F4 0.115(5) 0.271(11) 0.072(4) 0.014(5) 0.020(4) -0.077(6)
B2 0.059(7) 0.82(7) 0.068(8) 0.12(2) 0.013(6) -0.127(19)
F5 0.152(8) 0.388(18) 0.177(8) -0.023(11) 0.095(7) 0.037(10)
F6 0.205(11) 0.44(2) 0.209(11) 0.195(13) 0.098(9) 0.094(13)
F7 0.166(8) 0.232(11) 0.221(9) -0.112(8) 0.117(7) -0.106(8)
F8 0.32(2) 0.26(2) 0.77(5) -0.13(2) 0.21(3) -0.035(16)
C90 0.170(13) 0.116(10) 0.149(12) 0.002(9) 0.113(11) 0.010(9)
C93 0.227(19) 0.126(12) 0.181(15) -0.094(11) -0.055(13) 0.098(12)
Cl91 0.102(2) 0.090(2) 0.150(3) 0.002(2) 0.0266(19) 0.0000(16)
Cl92 0.0947(18) 0.0945(19) 0.147(2) -0.0420(19) 0.0499(17) -0.0288(15)
Cl95 0.155(3) 0.139(3) 0.184(4) 0.016(3) 0.096(3) 0.052(3)
Cl94 0.199(5) 0.118(3) 0.261(6) 0.009(4) -0.031(4) -0.018(3)
C53 0.050(4) 0.088(7) 0.091(6) -0.004(5) 0.018(4) 0.002(4)

loop_
_atom_type_symbol
_atom_type_description
_atom_type_scat_dispersion_real
_atom_type_scat_dispersion_imag
_atom_type_scat_source
C C 0.0181 0.0091 'International Tables Vol C Tables 4.2.6.8 and 6.1.1.4'
H H 0.0000 0.0000 'International Tables Vol C Tables 4.2.6.8 and 6.1.1.4'
B B 0.0090 0.0039 'International Tables Vol C Tables 4.2.6.8 and 6.1.1.4'
N N 0.0311 0.0180 'International Tables Vol C Tables 4.2.6.8 and 6.1.1.4'
O O 0.0492 0.0322 'International Tables Vol C Tables 4.2.6.8 and 6.1.1.4'
F F 0.0727 0.0534 'International Tables Vol C Tables 4.2.6.8 and 6.1.1.4'
Cl Cl 0.3639 0.7018 'International Tables Vol C Tables 4.2.6.8 and 6.1.1.4'
Re Re -5.2083 5.8923 'International Tables Vol C Tables 4.2.6.8 and 6.1.1.4'

loop_
_geom_angle_atom_site_label_1
_geom_angle_atom_site_label_2
_geom_angle_atom_site_label_3
_geom_angle
C3 Re1 C2 87.4(3)
C3 Re1 C1 87.5(4)
C2 Re1 C1 87.0(3)
C3 Re1 N2 171.5(3)
C2 Re1 N2 99.9(3)
C1 Re1 N2 97.1(3)
C3 Re1 C4 95.6(3)
C2 Re1 C4 93.9(3)
C1 Re1 C4 176.8(3)
N2 Re1 C4 79.7(2)
C3 Re1 N1 98.5(2)
C2 Re1 N1 174.0(3)
C1 Re1 N1 92.5(3)
N2 Re1 N1 74.3(2)
C4 Re1 N1 86.3(2)
C11 N1 C15 117.5(6)
C11 N1 Re1 127.2(5)
C15 N1 Re1 115.3(4)
C16 N2 C17 118.4(6)
C16 N2 Re1 117.0(5)
C17 N2 Re1 124.1(5)
N4 N3 C4 115.3(6)
N4 N3 C19 115.3(5)
C4 N3 C19 129.3(6)
N3 N4 N5 103.5(5)
N4 N5 C5 112.1(6)
N4 N5 C20 119.3(5)
C5 N5 C20 128.6(6)
O1 C1 Re1 177.0(8)
O2 C2 Re1 178.2(8)
O3 C3 Re1 178.8(8)
C5 C4 N3 101.1(6)
C5 C4 Re1 134.1(5)
N3 C4 Re1 124.4(5)
N5 C5 C4 107.9(6)
N5 C5 C21 121.4(6)
C4 C5 C21 130.6(6)
N1 C11 C12 122.6(8)
C13 C12 C11 120.0(8)
C12 C13 C14 118.5(8)
C15 C14 C13 118.6(8)
N1 C15 C14 122.8(7)
N1 C15 C16 114.3(6)
C14 C15 C16 122.8(7)
N2 C16 C15 118.9(6)
N2 C17 C18 111.0(6)
C19 C18 C17 117.9(6)
N3 C19 C18 112.2(5)
C26 C21 C22 121.5(8)
C26 C21 C5 121.4(8)
C22 C21 C5 117.1(8)
C23 C22 C21 119.9(10)
C24 C23 C22 118.6(12)
C25 C24 C23 122.6(10)
C24 C25 C26 120.2(12)
C21 C26 C25 116.9(10)
C53 Re51 C52 86.5(4)
C53 Re51 C51 89.3(4)
C52 Re51 C51 87.9(3)
C53 Re51 N52 171.9(3)
C52 Re51 N52 100.0(3)
C51 Re51 N52 95.8(3)
C53 Re51 C54 93.0(3)
C52 Re51 C54 93.2(3)
C51 Re51 C54 177.6(3)
N52 Re51 C54 81.9(2)
C53 Re51 N51 99.4(3)
C52 Re51 N51 173.8(3)
C51 Re51 N51 90.3(3)
N52 Re51 N51 74.3(2)
C54 Re51 N51 88.4(2)
C65 N51 C61 117.5(7)
C65 N51 Re51 114.8(5)
C61 N51 Re51 127.6(6)
C66 N52 C67 118.9(6)
C66 N52 Re51 116.6(5)
C67 N52 Re51 124.2(5)
N54 N53 C54 115.1(6)
N54 N53 C69 115.5(5)
C54 N53 C69 129.4(5)
N55 N54 N53 103.5(5)
N54 N55 C55 112.4(5)
N54 N55 C70 118.7(5)
C55 N55 C70 128.8(5)
O51 C51 Re51 178.6(8)
O52 C52 Re51 177.6(7)
N53 C54 C55 101.4(6)
N53 C54 Re51 125.2(5)
C55 C54 Re51 133.3(5)
N55 C55 C54 107.6(6)
N55 C55 C71 120.1(6)
C54 C55 C71 132.2(6)
N51 C61 C62 122.9(9)
C61 C62 C63 119.6(9)
C64 C63 C62 118.6(9)
C63 C64 C65 118.9(9)
N51 C65 C64 122.5(8)
N51 C65 C66 115.5(7)
C64 C65 C66 122.0(8)
N52 C66 C65 118.8(7)
N52 C67 C68 112.6(6)
C69 C68 C67 116.3(6)
N53 C69 C68 113.8(5)
C72 C71 C76 119.5(7)
C72 C71 C55 119.9(7)
C76 C71 C55 120.5(6)
C71 C72 C73 118.8(8)
C74 C73 C72 120.7(9)
C73 C74 C75 121.2(8)
C74 C75 C76 118.9(8)
C71 C76 C75 120.9(8)
F2 B1 F4 116.1(10)
F2 B1 F3 107.9(9)
F4 B1 F3 99.0(9)
F2 B1 F1 112.0(8)
F4 B1 F1 111.0(7)
F3 B1 F1 109.9(11)
F8 B2 F6 113.3
F8 B2 F5 97.6
F6 B2 F5 110.4
F8 B2 F7 111.6
F6 B2 F7 112.2
F5 B2 F7 110.9
Cl91 C90 Cl92 113.4(6)
Cl94 C93 Cl95 103.6(9)
O53 C53 Re51 178.7(8)

loop_
_geom_bond_atom_site_label_1
_geom_bond_atom_site_label_2
_geom_bond_distance
Re1 C3 1.892(8)
Re1 C2 1.921(9)
Re1 C1 1.964(9)
Re1 N2 2.157(6)
Re1 C4 2.175(7)
Re1 N1 2.198(5)
N1 C11 1.333(9)
N1 C15 1.357(8)
N2 C16 1.287(8)
N2 C17 1.485(8)
N3 N4 1.319(8)
N3 C4 1.391(8)
N3 C19 1.473(8)
N4 N5 1.320(8)
N5 C5 1.365(8)
N5 C20 1.461(8)
C1 O1 1.127(10)
C2 O2 1.139(9)
C3 O3 1.161(9)
C4 C5 1.383(9)
C5 C21 1.475(9)
C11 C12 1.375(10)
C12 C13 1.373(12)
C13 C14 1.384(11)
C14 C15 1.383(9)
C15 C16 1.446(9)
C17 C18 1.513(11)
C18 C19 1.509(10)
C21 C26 1.382(12)
C21 C22 1.400(11)
C22 C23 1.380(12)
C23 C24 1.373(19)
C24 C25 1.351(19)
C25 C26 1.427(13)
Re51 C53 1.909(10)
Re51 C52 1.922(9)
Re51 C51 1.940(8)
Re51 N52 2.165(6)
Re51 C54 2.173(7)
Re51 N51 2.189(6)
N51 C65 1.341(9)
N51 C61 1.349(10)
N52 C66 1.270(9)
N52 C67 1.468(9)
N53 N54 1.323(7)
N53 C54 1.376(8)
N53 C69 1.469(7)
N54 N55 1.315(7)
N55 C55 1.352(8)
N55 C70 1.461(7)
C51 O51 1.149(9)
C52 O52 1.136(10)
O53 C53 1.150(11)
C54 C55 1.389(9)
C55 C71 1.483(9)
C61 C62 1.362(12)
C62 C63 1.380(14)
C63 C64 1.375(13)
C64 C65 1.388(11)
C65 C66 1.441(11)
C67 C68 1.512(11)
C68 C69 1.509(9)
C71 C72 1.382(10)
C71 C76 1.385(10)
C72 C73 1.409(12)
C73 C74 1.356(13)
C74 C75 1.366(12)
C75 C76 1.396(10)
B1 F2 1.305(11)
B1 F4 1.325(11)
B1 F3 1.354(14)
B1 F1 1.368(11)
B2 F8 1.2024
B2 F6 1.2467
B2 F5 1.2711
B2 F7 1.3086
C90 Cl91 1.707(12)
C90 Cl92 1.746(12)
C93 Cl94 1.603(13)
C93 Cl95 1.95(2)
